data_7109654
loop_
_publ_author_name
'Jian Cao'
'Xian Huang'
'Luling Wu'

_publ_section_title
;
 Nickel-catalyzed manipulation of tertiary phosphines via highly selective
 C-P bond cleavage
;
_journal_name_full Chem.Commun.
_journal_page_first 7747
_journal_paper_doi 10.1039/c3cc43640c
_journal_volume 49
_journal_year 2013
_chemical_formula_moiety 'C37 H29 P'
_chemical_formula_sum 'C37 H29 P'
_chemical_formula_weight 504.57
_chemical_name_systematic
;
?
;
_space_group_IT_number 14
_symmetry_cell_setting monoclinic
_symmetry_space_group_name_Hall '-P 2ybc'
_symmetry_space_group_name_H-M 'P 1 21/c 1'
_atom_sites_solution_hydrogens geom
_atom_sites_solution_primary direct
_atom_sites_solution_secondary difmap
_audit_creation_method SHELXL-97
_cell_angle_alpha 90.00
_cell_angle_beta 120.527(9)
_cell_angle_gamma 90.00
_cell_formula_units_Z 4
_cell_length_a 9.8232(11)
_cell_length_b 30.276(2)
_cell_length_c 10.9053(19)
_cell_measurement_reflns_used 2439
_cell_measurement_temperature 293(2)
_cell_measurement_theta_max 29.5793
_cell_measurement_theta_min 3.3577
_cell_volume 2793.8(7)
_computing_cell_refinement 'CrysAlis PRO (Agilent Technologies, 2011)'
_computing_data_collection 'CrysAlis PRO'
_computing_data_reduction 'CrysAlis PRO'
_computing_molecular_graphics 'OLEX2 (Dolomanov et al., 2009)'
_computing_publication_material OLEX2
_computing_structure_refinement 'SHELXL-97 (Sheldrick, 2008)'
_computing_structure_solution 'SHELXS-97 (Sheldrick, 2008)'
_diffrn_ambient_temperature 293(2)
_diffrn_detector_area_resol_mean 10.3592
_diffrn_measured_fraction_theta_full 0.995
_diffrn_measured_fraction_theta_max 0.995
_diffrn_measurement_device_type 'Xcalibur, Atlas, Gemini ultra'
_diffrn_measurement_method '\w scans'
_diffrn_radiation_monochromator graphite
_diffrn_radiation_source 'fine-focus sealed tube'
_diffrn_radiation_type MoK\a
_diffrn_radiation_wavelength 0.71073
_diffrn_reflns_av_R_equivalents 0.0378
_diffrn_reflns_av_sigmaI/netI 0.0490
_diffrn_reflns_limit_h_max 9
_diffrn_reflns_limit_h_min -11
_diffrn_reflns_limit_k_max 30
_diffrn_reflns_limit_k_min -36
_diffrn_reflns_limit_l_max 13
_diffrn_reflns_limit_l_min -11
_diffrn_reflns_number 11860
_diffrn_reflns_theta_full 25.35
_diffrn_reflns_theta_max 25.35
_diffrn_reflns_theta_min 3.46
_exptl_absorpt_coefficient_mu 0.122
_exptl_absorpt_correction_T_max 0.9573
_exptl_absorpt_correction_T_min 0.9471
_exptl_absorpt_correction_type multi-scan
_exptl_absorpt_process_details
;
CrysAlis PRO (Agilent Technologies, 2011)
;
_exptl_crystal_colour colorless
_exptl_crystal_density_diffrn 1.200
_exptl_crystal_density_method 'not measured'
_exptl_crystal_description block
_exptl_crystal_F_000 1064
_exptl_crystal_size_max 0.45
_exptl_crystal_size_mid 0.40
_exptl_crystal_size_min 0.36
_refine_diff_density_max 1.006
_refine_diff_density_min -0.175
_refine_diff_density_rms 0.046
_refine_ls_extinction_method none
_refine_ls_goodness_of_fit_ref 1.044
_refine_ls_hydrogen_treatment constr
_refine_ls_matrix_type full
_refine_ls_number_parameters 344
_refine_ls_number_reflns 5090
_refine_ls_number_restraints 0
_refine_ls_restrained_S_all 1.044
_refine_ls_R_factor_all 0.1220
_refine_ls_R_factor_gt 0.0797
_refine_ls_shift/su_max 0.000
_refine_ls_shift/su_mean 0.000
_refine_ls_structure_factor_coef Fsqd
_refine_ls_weighting_details 'calc w=1/[\s^2^(Fo^2^)+(0.0880P)^2^+1.9506P] where P=(Fo^2^+2Fc^2^)/3'
_refine_ls_weighting_scheme calc
_refine_ls_wR_factor_gt 0.1938
_refine_ls_wR_factor_ref 0.2221
_reflns_number_gt 3274
_reflns_number_total 5090
_reflns_threshold_expression >2sigma(I)
_cod_data_source_file c3cc43640c.txt
_cod_data_source_block 121224_cj121116_1
_cod_original_cell_volume 2793.8(6)
_cod_original_sg_symbol_H-M 'P 21/c'
_cod_database_code 7109654

loop_
_symmetry_equiv_pos_as_xyz
'x, y, z'
'-x, y+1/2, -z+1/2'
'-x, -y, -z'
'x, -y-1/2, z-1/2'

loop_
_atom_site_label
_atom_site_type_symbol
_atom_site_fract_x
_atom_site_fract_y
_atom_site_fract_z
_atom_site_U_iso_or_equiv
_atom_site_adp_type
_atom_site_occupancy
_atom_site_symmetry_multiplicity
_atom_site_calc_flag
_atom_site_refinement_flags
P1 P 0.65669(11) 0.06913(3) 0.29928(10) 0.0569(3) Uani 1 1 d .
C1 C 0.0929(6) 0.15983(17) -0.1948(5) 0.0904(14) Uani 1 1 d .
H1 H 0.0926 0.1903 -0.2049 0.108 Uiso 1 1 calc R
C2 C -0.0331(5) 0.1358(2) -0.2891(5) 0.0935(15) Uani 1 1 d .
H2 H -0.1191 0.1499 -0.3642 0.112 Uiso 1 1 calc R
C3 C -0.0356(5) 0.09064(19) -0.2750(4) 0.0834(13) Uani 1 1 d .
H3 H -0.1224 0.0745 -0.3416 0.100 Uiso 1 1 calc R
C4 C 0.0874(4) 0.06951(15) -0.1650(4) 0.0677(10) Uani 1 1 d .
H4 H 0.0826 0.0391 -0.1553 0.081 Uiso 1 1 calc R
C5 C 0.2225(4) 0.09304(12) -0.0651(3) 0.0524(9) Uani 1 1 d .
C6 C 0.2255(4) 0.13879(14) -0.0805(4) 0.0640(10) Uani 1 1 d .
C7 C 0.3646(5) 0.16221(14) 0.0158(4) 0.0779(12) Uani 1 1 d .
H7 H 0.3679 0.1926 0.0054 0.093 Uiso 1 1 calc R
C8 C 0.4952(4) 0.14133(12) 0.1244(4) 0.0616(10) Uani 1 1 d .
C9 C 0.4905(4) 0.09473(11) 0.1417(3) 0.0506(8) Uani 1 1 d .
C10 C 0.3572(4) 0.07222(11) 0.0483(3) 0.0489(8) Uani 1 1 d .
H10 H 0.3545 0.0418 0.0593 0.059 Uiso 1 1 calc R
C11 C 0.5848(4) 0.01316(12) 0.2923(3) 0.0542(9) Uani 1 1 d .
C12 C 0.4689(5) 0.00694(16) 0.3274(4) 0.0785(12) Uani 1 1 d .
H12 H 0.4277 0.0314 0.3491 0.094 Uiso 1 1 calc R
C13 C 0.4136(6) -0.0341(2) 0.3309(6) 0.0975(16) Uani 1 1 d .
H13 H 0.3347 -0.0373 0.3535 0.117 Uiso 1 1 calc R
C14 C 0.4746(7) -0.07085(18) 0.3010(5) 0.0931(16) Uani 1 1 d .
H14 H 0.4369 -0.0989 0.3029 0.112 Uiso 1 1 calc R
C15 C 0.5903(6) -0.06576(15) 0.2687(5) 0.0856(13) Uani 1 1 d .
H15 H 0.6329 -0.0904 0.2497 0.103 Uiso 1 1 calc R
C16 C 0.6448(5) -0.02420(13) 0.2639(4) 0.0672(10) Uani 1 1 d .
H16 H 0.7236 -0.0213 0.2410 0.081 Uiso 1 1 calc R
C17 C 0.8051(4) 0.06175(11) 0.2480(4) 0.0539(9) Uani 1 1 d .
C18 C 0.7722(5) 0.05901(14) 0.1086(4) 0.0700(11) Uani 1 1 d .
H18 H 0.6677 0.0600 0.0345 0.084 Uiso 1 1 calc R
C19 C 0.8918(6) 0.05482(16) 0.0778(5) 0.0839(13) Uani 1 1 d .
H19 H 0.8677 0.0539 -0.0164 0.101 Uiso 1 1 calc R
C20 C 1.0440(6) 0.05210(17) 0.1847(6) 0.0876(14) Uani 1 1 d .
H20 H 1.1244 0.0491 0.1640 0.105 Uiso 1 1 calc R
C21 C 1.0799(5) 0.05376(17) 0.3237(6) 0.0925(15) Uani 1 1 d .
H21 H 1.1844 0.0513 0.3971 0.111 Uiso 1 1 calc R
C22 C 0.9618(4) 0.05902(14) 0.3547(4) 0.0737(11) Uani 1 1 d .
H22 H 0.9877 0.0608 0.4493 0.088 Uiso 1 1 calc R
C23 C 0.6384(5) 0.16885(13) 0.2194(4) 0.0687(11) Uani 1 1 d .
C24 C 0.7496(5) 0.17788(13) 0.1700(5) 0.0764(12) Uani 1 1 d .
C25 C 0.7122(7) 0.16808(17) 0.0322(6) 0.0991(15) Uani 1 1 d .
H25 H 0.6158 0.1547 -0.0291 0.119 Uiso 1 1 calc R
C26 C 0.8130(9) 0.1776(2) -0.0164(7) 0.121(2) Uani 1 1 d .
H26 H 0.7835 0.1704 -0.1096 0.145 Uiso 1 1 calc R
C27 C 0.9524(8) 0.1968(2) 0.0668(9) 0.1154(19) Uani 1 1 d .
H27 H 1.0197 0.2029 0.0324 0.138 Uiso 1 1 calc R
C28 C 0.9951(6) 0.20767(19) 0.2044(8) 0.1105(19) Uani 1 1 d .
H28 H 1.0916 0.2215 0.2626 0.133 Uiso 1 1 calc R
C29 C 0.8964(5) 0.19823(17) 0.2575(6) 0.0946(15) Uani 1 1 d .
H29 H 0.9275 0.2054 0.3511 0.114 Uiso 1 1 calc R
C30 C 0.6580(5) 0.18717(12) 0.3371(4) 0.0689(11) Uani 1 1 d .
H30 H 0.7491 0.2042 0.3856 0.083 Uiso 1 1 calc R
C31 C 0.5592(5) 0.18554(13) 0.4074(4) 0.0711(11) Uani 1 1 d .
C32 C 0.4304(6) 0.15951(15) 0.3713(5) 0.0832(13) Uani 1 1 d .
H32 H 0.3978 0.1398 0.2960 0.100 Uiso 1 1 calc R
C33 C 0.3468(6) 0.16102(16) 0.4410(5) 0.0925(14) Uani 1 1 d .
H33 H 0.2587 0.1431 0.4113 0.111 Uiso 1 1 calc R
C34 C 0.3944(7) 0.18975(17) 0.5573(5) 0.0906(15) Uani 1 1 d .
C35 C 0.5246(7) 0.21478(16) 0.5957(5) 0.0973(16) Uani 1 1 d .
H35 H 0.5608 0.2337 0.6733 0.117 Uiso 1 1 calc R
C36 C 0.6041(6) 0.21280(14) 0.5226(5) 0.0884(14) Uani 1 1 d .
H36 H 0.6923 0.2307 0.5522 0.106 Uiso 1 1 calc R
C37 C 0.3034(8) 0.1926(2) 0.6310(6) 0.132(2) Uani 1 1 d .
H37A H 0.2599 0.2217 0.6194 0.197 Uiso 1 1 calc R
H37B H 0.3719 0.1866 0.7305 0.197 Uiso 1 1 calc R
H37C H 0.2192 0.1713 0.5910 0.197 Uiso 1 1 calc R

loop_
_atom_site_aniso_label
_atom_site_aniso_U_11
_atom_site_aniso_U_22
_atom_site_aniso_U_33
_atom_site_aniso_U_23
_atom_site_aniso_U_13
_atom_site_aniso_U_12
P1 0.0496(6) 0.0621(6) 0.0448(5) 0.0043(4) 0.0135(4) 0.0101(4)
C1 0.075(3) 0.095(3) 0.075(3) 0.024(3) 0.019(3) 0.025(3)
C2 0.055(3) 0.134(5) 0.059(3) 0.023(3) 0.005(2) 0.021(3)
C3 0.046(2) 0.132(4) 0.056(2) 0.008(3) 0.014(2) -0.004(2)
C4 0.050(2) 0.089(3) 0.055(2) -0.004(2) 0.0210(19) -0.004(2)
C5 0.0429(19) 0.072(2) 0.0394(17) 0.0003(17) 0.0187(15) 0.0081(16)
C6 0.053(2) 0.075(3) 0.049(2) 0.0038(19) 0.0143(18) 0.0144(19)
C7 0.078(3) 0.057(2) 0.071(3) 0.007(2) 0.018(2) 0.013(2)
C8 0.059(2) 0.059(2) 0.051(2) 0.0001(18) 0.0167(18) 0.0079(17)
C9 0.0453(19) 0.054(2) 0.0427(18) -0.0023(15) 0.0151(16) 0.0069(15)
C10 0.0451(19) 0.0512(19) 0.0463(18) 0.0002(16) 0.0203(16) 0.0064(15)
C11 0.0464(19) 0.069(2) 0.0383(17) 0.0104(16) 0.0150(15) 0.0119(17)
C12 0.066(3) 0.101(3) 0.075(3) 0.017(2) 0.041(2) 0.008(2)
C13 0.072(3) 0.125(5) 0.099(4) 0.022(3) 0.046(3) -0.013(3)
C14 0.098(4) 0.091(4) 0.066(3) 0.016(3) 0.024(3) -0.029(3)
C15 0.106(4) 0.067(3) 0.081(3) 0.004(2) 0.045(3) -0.001(3)
C16 0.072(3) 0.066(3) 0.069(3) 0.009(2) 0.040(2) 0.004(2)
C17 0.047(2) 0.052(2) 0.051(2) 0.0035(16) 0.0162(16) -0.0011(15)
C18 0.055(2) 0.090(3) 0.051(2) 0.012(2) 0.0167(19) 0.009(2)
C19 0.076(3) 0.117(4) 0.069(3) 0.017(3) 0.044(3) 0.015(3)
C20 0.065(3) 0.109(4) 0.097(4) 0.012(3) 0.048(3) 0.000(2)
C21 0.042(2) 0.132(4) 0.089(3) -0.004(3) 0.022(2) -0.009(2)
C22 0.049(2) 0.094(3) 0.055(2) -0.003(2) 0.0091(19) -0.004(2)
C23 0.068(3) 0.056(2) 0.062(2) 0.007(2) 0.019(2) 0.0008(18)
C24 0.067(3) 0.057(2) 0.096(3) 0.022(2) 0.034(3) 0.006(2)
C25 0.099(4) 0.100(4) 0.089(4) -0.003(3) 0.041(3) -0.018(3)
C26 0.138(6) 0.126(5) 0.116(5) 0.002(4) 0.077(5) -0.007(4)
C27 0.100(5) 0.095(4) 0.143(6) 0.017(4) 0.055(4) 0.003(3)
C28 0.070(3) 0.101(4) 0.141(6) 0.010(4) 0.039(4) -0.006(3)
C29 0.060(3) 0.106(4) 0.100(4) 0.007(3) 0.028(3) 0.000(3)
C30 0.076(3) 0.051(2) 0.055(2) -0.0035(18) 0.015(2) -0.0038(19)
C31 0.081(3) 0.051(2) 0.056(2) -0.0011(19) 0.016(2) 0.009(2)
C32 0.090(3) 0.079(3) 0.073(3) -0.018(2) 0.036(3) 0.008(3)
C33 0.084(3) 0.084(3) 0.093(3) -0.004(3) 0.033(3) 0.006(3)
C34 0.117(4) 0.077(3) 0.080(3) 0.000(3) 0.053(3) 0.028(3)
C35 0.135(5) 0.071(3) 0.073(3) -0.015(2) 0.043(3) 0.002(3)
C36 0.117(4) 0.066(3) 0.066(3) -0.013(2) 0.035(3) -0.003(3)
C37 0.177(6) 0.127(5) 0.107(4) 0.010(4) 0.084(5) 0.035(4)

loop_
_atom_type_symbol
_atom_type_description
_atom_type_scat_dispersion_real
_atom_type_scat_dispersion_imag
_atom_type_scat_source
C C 0.0033 0.0016 'International Tables Vol C Tables 4.2.6.8 and 6.1.1.4'
H H 0.0000 0.0000 'International Tables Vol C Tables 4.2.6.8 and 6.1.1.4'
P P 0.1023 0.0942 'International Tables Vol C Tables 4.2.6.8 and 6.1.1.4'

loop_
_geom_angle_atom_site_label_1
_geom_angle_atom_site_label_2
_geom_angle_atom_site_label_3
_geom_angle
C17 P1 C11 103.08(16)
C17 P1 C9 103.58(16)
C11 P1 C9 102.24(15)
C2 C1 C6 120.4(5)
C2 C1 H1 119.8
C6 C1 H1 119.8
C1 C2 C3 120.7(4)
C1 C2 H2 119.7
C3 C2 H2 119.7
C4 C3 C2 120.6(4)
C4 C3 H3 119.7
C2 C3 H3 119.7
C3 C4 C5 120.8(4)
C3 C4 H4 119.6
C5 C4 H4 119.6
C6 C5 C4 118.5(3)
C6 C5 C10 118.5(3)
C4 C5 C10 123.0(3)
C5 C6 C1 119.0(4)
C5 C6 C7 118.5(3)
C1 C6 C7 122.4(4)
C8 C7 C6 122.1(4)
C8 C7 H7 118.9
C6 C7 H7 118.9
C7 C8 C9 119.2(3)
C7 C8 C23 118.3(3)
C9 C8 C23 122.5(3)
C10 C9 C8 118.6(3)
C10 C9 P1 123.2(3)
C8 C9 P1 117.9(2)
C9 C10 C5 123.0(3)
C9 C10 H10 118.5
C5 C10 H10 118.5
C16 C11 C12 117.0(4)
C16 C11 P1 124.8(3)
C12 C11 P1 118.0(3)
C13 C12 C11 121.7(5)
C13 C12 H12 119.1
C11 C12 H12 119.1
C12 C13 C14 120.1(5)
C12 C13 H13 120.0
C14 C13 H13 120.0
C15 C14 C13 119.4(5)
C15 C14 H14 120.3
C13 C14 H14 120.3
C14 C15 C16 120.4(5)
C14 C15 H15 119.8
C16 C15 H15 119.8
C15 C16 C11 121.4(4)
C15 C16 H16 119.3
C11 C16 H16 119.3
C22 C17 C18 117.3(4)
C22 C17 P1 118.2(3)
C18 C17 P1 124.5(3)
C19 C18 C17 121.2(4)
C19 C18 H18 119.4
C17 C18 H18 119.4
C20 C19 C18 120.0(4)
C20 C19 H19 120.0
C18 C19 H19 120.0
C19 C20 C21 120.1(4)
C19 C20 H20 120.0
C21 C20 H20 120.0
C20 C21 C22 120.1(4)
C20 C21 H21 119.9
C22 C21 H21 119.9
C21 C22 C17 121.3(4)
C21 C22 H22 119.4
C17 C22 H22 119.4
C30 C23 C24 120.7(4)
C30 C23 C8 121.7(4)
C24 C23 C8 117.4(4)
C25 C24 C29 116.6(5)
C25 C24 C23 121.4(4)
C29 C24 C23 122.0(5)
C26 C25 C24 121.9(5)
C26 C25 H25 119.0
C24 C25 H25 119.0
C27 C26 C25 121.5(6)
C27 C26 H26 119.2
C25 C26 H26 119.2
C26 C27 C28 119.0(6)
C26 C27 H27 120.5
C28 C27 H27 120.5
C27 C28 C29 121.0(6)
C27 C28 H28 119.5
C29 C28 H28 119.5
C28 C29 C24 120.0(5)
C28 C29 H29 120.0
C24 C29 H29 120.0
C23 C30 C31 131.7(4)
C23 C30 H30 114.1
C31 C30 H30 114.1
C32 C31 C36 115.4(5)
C32 C31 C30 127.7(4)
C36 C31 C30 116.9(4)
C31 C32 C33 123.2(4)
C31 C32 H32 118.4
C33 C32 H32 118.4
C32 C33 C34 120.0(5)
C32 C33 H33 120.0
C34 C33 H33 120.0
C35 C34 C33 117.0(5)
C35 C34 C37 122.4(5)
C33 C34 C37 120.7(6)
C34 C35 C36 121.4(5)
C34 C35 H35 119.3
C36 C35 H35 119.3
C35 C36 C31 123.0(5)
C35 C36 H36 118.5
C31 C36 H36 118.5
C34 C37 H37A 109.5
C34 C37 H37B 109.5
H37A C37 H37B 109.5
C34 C37 H37C 109.5
H37A C37 H37C 109.5
H37B C37 H37C 109.5

loop_
_geom_bond_atom_site_label_1
_geom_bond_atom_site_label_2
_geom_bond_distance
P1 C17 1.821(4)
P1 C11 1.822(4)
P1 C9 1.835(3)
C1 C2 1.351(6)
C1 C6 1.417(5)
C1 H1 0.9300
C2 C3 1.378(7)
C2 H2 0.9300
C3 C4 1.355(6)
C3 H3 0.9300
C4 C5 1.410(5)
C4 H4 0.9300
C5 C6 1.398(5)
C5 C10 1.419(4)
C6 C7 1.419(5)
C7 C8 1.380(5)
C7 H7 0.9300
C8 C9 1.427(5)
C8 C23 1.505(5)
C9 C10 1.364(4)
C10 H10 0.9300
C11 C16 1.381(5)
C11 C12 1.387(5)
C12 C13 1.364(7)
C12 H12 0.9300
C13 C14 1.380(7)
C13 H13 0.9300
C14 C15 1.358(7)
C14 H14 0.9300
C15 C16 1.379(6)
C15 H15 0.9300
C16 H16 0.9300
C17 C22 1.382(5)
C17 C18 1.387(5)
C18 C19 1.382(6)
C18 H18 0.9300
C19 C20 1.353(6)
C19 H19 0.9300
C20 C21 1.372(6)
C20 H20 0.9300
C21 C22 1.372(6)
C21 H21 0.9300
C22 H22 0.9300
C23 C30 1.320(5)
C23 C24 1.469(6)
C24 C25 1.385(7)
C24 C29 1.404(6)
C25 C26 1.370(7)
C25 H25 0.9300
C26 C27 1.333(8)
C26 H26 0.9300
C27 C28 1.377(8)
C27 H27 0.9300
C28 C29 1.389(7)
C28 H28 0.9300
C29 H29 0.9300
C30 C31 1.512(6)
C30 H30 0.9300
C31 C32 1.368(6)
C31 C36 1.375(6)
C32 C33 1.373(6)
C32 H32 0.9300
C33 C34 1.407(7)
C33 H33 0.9300
C34 C35 1.357(7)
C34 C37 1.478(7)
C35 C36 1.372(7)
C35 H35 0.9300
C36 H36 0.9300
C37 H37A 0.9600
C37 H37B 0.9600
C37 H37C 0.9600

loop_
_geom_torsion_atom_site_label_1
_geom_torsion_atom_site_label_2
_geom_torsion_atom_site_label_3
_geom_torsion_atom_site_label_4
_geom_torsion
C6 C1 C2 C3 0.7(8)
C1 C2 C3 C4 1.0(7)
C2 C3 C4 C5 -2.0(6)
C3 C4 C5 C6 1.2(5)
C3 C4 C5 C10 -177.1(3)
C4 C5 C6 C1 0.5(5)
C10 C5 C6 C1 178.9(4)
C4 C5 C6 C7 -176.9(4)
C10 C5 C6 C7 1.5(5)
C2 C1 C6 C5 -1.4(7)
C2 C1 C6 C7 175.9(4)
C5 C6 C7 C8 -0.8(6)
C1 C6 C7 C8 -178.1(4)
C6 C7 C8 C9 -0.5(6)
C6 C7 C8 C23 178.8(4)
C7 C8 C9 C10 1.1(5)
C23 C8 C9 C10 -178.2(3)
C7 C8 C9 P1 -173.0(3)
C23 C8 C9 P1 7.7(5)
C17 P1 C9 C10 103.8(3)
C11 P1 C9 C10 -3.1(3)
C17 P1 C9 C8 -82.4(3)
C11 P1 C9 C8 170.7(3)
C8 C9 C10 C5 -0.4(5)
P1 C9 C10 C5 173.4(2)
C6 C5 C10 C9 -0.9(5)
C4 C5 C10 C9 177.4(3)
C17 P1 C11 C16 4.1(3)
C9 P1 C11 C16 111.4(3)
C17 P1 C11 C12 179.5(3)
C9 P1 C11 C12 -73.2(3)
C16 C11 C12 C13 -1.4(6)
P1 C11 C12 C13 -177.1(3)
C11 C12 C13 C14 0.9(7)
C12 C13 C14 C15 0.3(7)
C13 C14 C15 C16 -0.9(7)
C14 C15 C16 C11 0.4(7)
C12 C11 C16 C15 0.7(6)
P1 C11 C16 C15 176.1(3)
C11 P1 C17 C22 -97.7(3)
C9 P1 C17 C22 156.1(3)
C11 P1 C17 C18 82.9(3)
C9 P1 C17 C18 -23.4(4)
C22 C17 C18 C19 -1.6(6)
P1 C17 C18 C19 177.9(3)
C17 C18 C19 C20 1.8(7)
C18 C19 C20 C21 -0.4(8)
C19 C20 C21 C22 -1.2(8)
C20 C21 C22 C17 1.4(7)
C18 C17 C22 C21 -0.1(6)
P1 C17 C22 C21 -179.5(3)
C7 C8 C23 C30 90.5(5)
C9 C8 C23 C30 -90.2(5)
C7 C8 C23 C24 -84.3(5)
C9 C8 C23 C24 95.0(4)
C30 C23 C24 C25 -164.2(4)
C8 C23 C24 C25 10.7(6)
C30 C23 C24 C29 13.5(6)
C8 C23 C24 C29 -171.7(4)
C29 C24 C25 C26 0.2(7)
C23 C24 C25 C26 178.0(5)
C24 C25 C26 C27 -0.2(9)
C25 C26 C27 C28 -0.4(9)
C26 C27 C28 C29 0.9(9)
C27 C28 C29 C24 -0.8(8)
C25 C24 C29 C28 0.3(7)
C23 C24 C29 C28 -177.5(4)
C24 C23 C30 C31 176.6(4)
C8 C23 C30 C31 1.9(6)
C23 C30 C31 C32 8.3(7)
C23 C30 C31 C36 -172.7(4)
C36 C31 C32 C33 2.1(7)
C30 C31 C32 C33 -178.9(4)
C31 C32 C33 C34 -1.3(7)
C32 C33 C34 C35 -0.5(7)
C32 C33 C34 C37 178.4(5)
C33 C34 C35 C36 1.3(7)
C37 C34 C35 C36 -177.6(5)
C34 C35 C36 C31 -0.5(8)
C32 C31 C36 C35 -1.2(6)
C30 C31 C36 C35 179.7(4)
